data_1548248
loop_
_publ_author_name
'Hiroki Yokoi'
'Yuya Hiraoka'
'Satoru Hiroto'
'Daisuke Sakamaki'
'Shu Seki'
'Hiroshi Shinokubo'

_publ_section_title
;
 Nitrogen-embedded buckybowl and its assembly with C60
;
_journal_name_full 'Nature Communications'
_journal_page_first 8215
_journal_paper_doi 10.1038/ncomms9215
_journal_volume 6
_journal_year 2015
_chemical_formula_moiety 'C50 H51 N'
_chemical_formula_sum 'C50 H51 N'
_chemical_formula_weight 665.91
_space_group_crystal_system triclinic
_space_group_IT_number 2
_space_group_name_Hall '-P 1'
_space_group_name_H-M_alt 'P -1'
_symmetry_space_group_name_Hall '-P 1'
_symmetry_space_group_name_H-M 'P -1'
_atom_sites_solution_hydrogens geom
_cell_angle_alpha 104.4750(10)
_cell_angle_beta 93.8730(10)
_cell_angle_gamma 108.0950(10)
_cell_formula_units_Z 2
_cell_length_a 9.9215(5)
_cell_length_b 11.5220(5)
_cell_length_c 17.8122(9)
_cell_measurement_reflns_used 9919
_cell_measurement_temperature 93.(2)
_cell_measurement_theta_max 25.0836
_cell_measurement_theta_min 2.3211
_cell_volume 1850.60(16)
_computing_cell_refinement 'SAINT V8.34A (Bruker AXS Inc., 2013)'
_computing_data_reduction 'SAINT V8.34A (Bruker AXS Inc., 2013)'
_computing_structure_refinement 'SHELXL-2014/7 (Sheldrick, 2014)'
_diffrn_ambient_temperature 93.(2)
_diffrn_detector_area_resol_mean 10.4167
_diffrn_measured_fraction_theta_full 0.957
_diffrn_measured_fraction_theta_max 0.957
_diffrn_measurement_device_type 'Bruker D8 QUEST'
_diffrn_measurement_method '\f and \w scans'
_diffrn_radiation_type MoK\a
_diffrn_radiation_wavelength 0.71073
_diffrn_reflns_av_R_equivalents 0.0177
_diffrn_reflns_av_unetI/netI 0.0242
_diffrn_reflns_limit_h_max 11
_diffrn_reflns_limit_h_min -11
_diffrn_reflns_limit_k_max 11
_diffrn_reflns_limit_k_min -13
_diffrn_reflns_limit_l_max 20
_diffrn_reflns_limit_l_min -20
_diffrn_reflns_number 12793
_diffrn_reflns_theta_full 25.08
_diffrn_reflns_theta_max 25.08
_diffrn_reflns_theta_min 2.32
_exptl_absorpt_coefficient_mu 0.068
_exptl_absorpt_correction_T_max 0.99
_exptl_absorpt_correction_T_min 0.93
_exptl_absorpt_correction_type multi-scan
_exptl_absorpt_process_details 'SADABS V2014/5 (Bruker AXS Inc.)'
_exptl_crystal_colour yellow
_exptl_crystal_density_diffrn 1.195
_exptl_crystal_density_method 'not measured'
_exptl_crystal_description prism
_exptl_crystal_F_000 716
_exptl_crystal_size_max 0.260
_exptl_crystal_size_mid 0.260
_exptl_crystal_size_min 0.150
_refine_diff_density_max 0.435
_refine_diff_density_min -0.367
_refine_ls_extinction_method none
_refine_ls_goodness_of_fit_ref 1.017
_refine_ls_hydrogen_treatment constr
_refine_ls_matrix_type full
_refine_ls_number_parameters 472
_refine_ls_number_reflns 6295
_refine_ls_number_restraints 0
_refine_ls_restrained_S_all 1.017
_refine_ls_R_factor_all 0.0464
_refine_ls_R_factor_gt 0.0433
_refine_ls_shift/su_max 0.001
_refine_ls_shift/su_mean 0.000
_refine_ls_structure_factor_coef Fsqd
_refine_ls_weighting_details 'w=1/[\s^2^(Fo^2^)+(0.0681P)^2^+0.9420P] where P=(Fo^2^+2Fc^2^)/3'
_refine_ls_weighting_scheme calc
_refine_ls_wR_factor_gt 0.1189
_refine_ls_wR_factor_ref 0.1231
_reflns_number_gt 5792
_reflns_number_total 6295
_reflns_threshold_expression 'I > 2\s(I)'
_cod_data_source_file ncomms9215-s2.cif
_cod_data_source_block I
_cod_database_code 1548248

loop_
_space_group_symop_operation_xyz
'x, y, z'
'-x, -y, -z'

loop_
_atom_site_type_symbol
_atom_site_label
_atom_site_fract_x
_atom_site_fract_y
_atom_site_fract_z
_atom_site_U_iso_or_equiv
_atom_site_adp_type
_atom_site_calc_flag
_atom_site_refinement_flags_adp
_atom_site_refinement_flags_occupancy
_atom_site_refinement_flags_posn
_atom_site_occupancy
_atom_site_disorder_assembly
_atom_site_disorder_group
C C1 0.47983(14) 0.06822(13) 0.70968(8) 0.0191(3) Uani d . . . 1 . .
H H1 0.4253 -0.0201 0.6913 0.023 Uiso calc U . R 1 . .
C C2 0.52355(14) 0.12679(13) 0.79113(8) 0.0179(3) Uani d . . . 1 . .
C C3 0.61677(14) 0.25094(13) 0.81413(8) 0.0171(3) Uani d . . . 1 . .
H H3 0.6549 0.2895 0.8683 0.021 Uiso calc U . R 1 . .
C C4 0.65814(14) 0.32343(12) 0.76119(8) 0.0159(3) Uani d . . . 1 . .
C C5 0.59601(14) 0.26800(13) 0.68097(8) 0.0162(3) Uani d . . . 1 . .
C C6 0.51491(14) 0.13690(13) 0.65660(8) 0.0180(3) Uani d . . . 1 . .
H H6 0.4837 0.095 0.6021 0.022 Uiso calc U . R 1 . .
C C7 0.75673(14) 0.45542(13) 0.78788(8) 0.0165(3) Uani d . . . 1 . .
C C8 0.80657(14) 0.52001(13) 0.86836(8) 0.0182(3) Uani d . . . 1 . .
H H8 0.7855 0.4726 0.9053 0.022 Uiso calc U . R 1 . .
C C9 0.88434(14) 0.64851(13) 0.89600(8) 0.0192(3) Uani d . . . 1 . .
C C10 0.91421(14) 0.71634(13) 0.83980(8) 0.0197(3) Uani d . . . 1 . .
H H10 0.9645 0.8055 0.8569 0.024 Uiso calc U . R 1 . .
C C11 0.87223(14) 0.65637(13) 0.76116(8) 0.0184(3) Uani d . . . 1 . .
H H11 0.8941 0.705 0.7249 0.022 Uiso calc U . R 1 . .
C C12 0.79737(14) 0.52432(13) 0.73247(8) 0.0160(3) Uani d . . . 1 . .
C C13 0.62656(14) 0.34471(12) 0.62670(8) 0.0154(3) Uani d . . . 1 . .
C C14 0.74215(14) 0.45962(12) 0.65071(8) 0.0155(3) Uani d . . . 1 . .
C C15 0.56566(14) 0.32968(12) 0.54748(8) 0.0151(3) Uani d . . . 1 . .
C C16 0.65709(13) 0.42881(12) 0.52514(8) 0.0151(3) Uani d . . . 1 . .
C C17 0.43817(14) 0.24683(12) 0.49164(8) 0.0157(3) Uani d . . . 1 . .
C C18 0.32266(14) 0.15729(13) 0.51101(8) 0.0179(3) Uani d . . . 1 . .
H H18 0.3245 0.1543 0.5639 0.022 Uiso calc U . R 1 . .
C C19 0.20775(14) 0.07440(13) 0.45560(8) 0.0188(3) Uani d . . . 1 . .
H H19 0.1334 0.0141 0.4708 0.023 Uiso calc U . R 1 . .
C C20 0.19781(14) 0.07687(12) 0.37682(8) 0.0159(3) Uani d . . . 1 . .
C C21 0.30362(14) 0.17210(12) 0.35882(8) 0.0155(3) Uani d . . . 1 . .
H H21 0.2952 0.1793 0.3069 0.019 Uiso calc U . R 1 . .
C C22 0.42376(14) 0.25930(12) 0.41410(8) 0.0151(3) Uani d . . . 1 . .
C C23 0.75864(14) 0.54436(12) 0.43330(8) 0.0163(3) Uani d . . . 1 . .
C C24 0.64769(14) 0.44709(12) 0.45018(8) 0.0151(3) Uani d . . . 1 . .
C C25 0.53182(14) 0.36049(12) 0.39191(8) 0.0152(3) Uani d . . . 1 . .
C C26 0.53009(14) 0.37513(12) 0.31591(8) 0.0161(3) Uani d . . . 1 . .
H H26 0.4523 0.3197 0.276 0.019 Uiso calc U . R 1 . .
C C27 0.63926(14) 0.46872(12) 0.29732(8) 0.0165(3) Uani d . . . 1 . .
C C28 0.75149(14) 0.55332(12) 0.35723(8) 0.0173(3) Uani d . . . 1 . .
H H28 0.8247 0.6186 0.3451 0.021 Uiso calc U . R 1 . .
C C29 1.13542(15) 0.75464(13) 0.53262(9) 0.0204(3) Uani d . . . 1 . .
H H29 1.2163 0.8148 0.5219 0.024 Uiso calc U . R 1 . .
C C30 1.14375(14) 0.71823(13) 0.60102(8) 0.0195(3) Uani d . . . 1 . .
H H30 1.2322 0.75 0.6359 0.023 Uiso calc U . R 1 . .
C C31 1.02349(14) 0.63575(12) 0.61859(8) 0.0178(3) Uani d . . . 1 . .
H H31 1.0303 0.6101 0.665 0.021 Uiso calc U . R 1 . .
C C32 0.89197(14) 0.58999(12) 0.56834(8) 0.0157(3) Uani d . . . 1 . .
C C33 0.88445(14) 0.61637(12) 0.49522(8) 0.0164(3) Uani d . . . 1 . .
C C34 1.00831(15) 0.70240(13) 0.48038(8) 0.0194(3) Uani d . . . 1 . .
H H34 1.0044 0.7253 0.4328 0.023 Uiso calc U . R 1 . .
C C35 0.8617(2) 0.82457(19) 1.00284(11) 0.0424(5) Uani d . . . 1 . .
H H35A 0.7569 0.7854 0.9916 0.064 Uiso calc U . R 1 . .
H H35B 0.8934 0.8827 0.9707 0.064 Uiso calc U . R 1 . .
H H35C 0.8912 0.8722 1.0586 0.064 Uiso calc U . R 1 . .
C C36 1.09311(17) 0.78123(18) 1.00162(10) 0.0377(4) Uani d . . . 1 . .
H H36A 1.1224 0.8252 1.0579 0.057 Uiso calc U . R 1 . .
H H36B 1.1247 0.8427 0.9716 0.057 Uiso calc U . R 1 . .
H H36C 1.137 0.7151 0.987 0.057 Uiso calc U . R 1 . .
C C37 0.8825(2) 0.63374(18) 1.03623(10) 0.0448(5) Uani d . . . 1 . .
H H37A 0.9252 0.5664 1.0248 0.067 Uiso calc U . R 1 . .
H H37B 0.7776 0.5953 1.0263 0.067 Uiso calc U . R 1 . .
H H37C 0.9142 0.684 1.0914 0.067 Uiso calc U . R 1 . .
C C38 0.93003(16) 0.72012(14) 0.98356(8) 0.0238(3) Uani d . . . 1 . .
C C39 0.50372(16) 0.13784(14) 0.93441(9) 0.0252(3) Uani d . . . 1 . .
H H39A 0.4598 0.0875 0.9689 0.038 Uiso calc U . R 1 . .
H H39B 0.4655 0.2076 0.9378 0.038 Uiso calc U . R 1 . .
H H39C 0.6081 0.1731 0.9508 0.038 Uiso calc U . R 1 . .
C C40 0.30425(18) -0.00861(19) 0.82950(10) 0.0398(4) Uani d . . . 1 . .
H H40A 0.278 -0.0682 0.7766 0.06 Uiso calc U . R 1 . .
H H40B 0.2617 0.0581 0.8316 0.06 Uiso calc U . R 1 . .
H H40C 0.2683 -0.0546 0.8675 0.06 Uiso calc U . R 1 . .
C C41 0.5353(2) -0.05150(17) 0.84438(11) 0.0402(4) Uani d . . . 1 . .
H H41A 0.6399 -0.0126 0.8585 0.06 Uiso calc U . R 1 . .
H H41B 0.5111 -0.1082 0.7906 0.06 Uiso calc U . R 1 . .
H H41C 0.4976 -0.1007 0.8806 0.06 Uiso calc U . R 1 . .
C C42 0.46899(15) 0.05243(13) 0.84965(9) 0.0216(3) Uani d . . . 1 . .
C C43 -0.06815(15) -0.04793(14) 0.34624(9) 0.0231(3) Uani d . . . 1 . .
H H43A -0.0657 -0.0831 0.3909 0.035 Uiso calc U . R 1 . .
H H43B -0.1459 -0.1077 0.3044 0.035 Uiso calc U . R 1 . .
H H43C -0.0848 0.0335 0.3631 0.035 Uiso calc U . R 1 . .
C C44 0.05969(17) 0.00514(14) 0.23774(9) 0.0271(3) Uani d . . . 1 . .
H H44A 0.0323 0.0816 0.2464 0.041 Uiso calc U . R 1 . .
H H44B -0.0149 -0.0664 0.1997 0.041 Uiso calc U . R 1 . .
H H44C 0.151 0.0207 0.2174 0.041 Uiso calc U . R 1 . .
C C45 0.11241(15) -0.15042(13) 0.29866(9) 0.0233(3) Uani d . . . 1 . .
H H45A 0.1999 -0.1388 0.2747 0.035 Uiso calc U . R 1 . .
H H45B 0.0327 -0.2201 0.2627 0.035 Uiso calc U . R 1 . .
H H45C 0.1276 -0.1711 0.348 0.035 Uiso calc U . R 1 . .
C C46 0.07622(14) -0.02680(12) 0.31534(8) 0.0167(3) Uani d . . . 1 . .
C C47 0.67681(15) 0.61481(13) 0.21039(8) 0.0214(3) Uani d . . . 1 . .
H H47A 0.6047 0.6468 0.2346 0.032 Uiso calc U . R 1 . .
H H47B 0.6717 0.6174 0.1557 0.032 Uiso calc U . R 1 . .
H H47C 0.7727 0.6683 0.2393 0.032 Uiso calc U . R 1 . .
C C48 0.77218(16) 0.43293(15) 0.18453(9) 0.0243(3) Uani d . . . 1 . .
H H48A 0.7789 0.4369 0.1305 0.036 Uiso calc U . R 1 . .
H H48B 0.7544 0.3452 0.1863 0.036 Uiso calc U . R 1 . .
H H48C 0.8624 0.4889 0.2188 0.036 Uiso calc U . R 1 . .
C C49 0.50896(15) 0.39204(14) 0.15609(8) 0.0220(3) Uani d . . . 1 . .
H H49A 0.4278 0.4152 0.1752 0.033 Uiso calc U . R 1 . .
H H49B 0.493 0.3025 0.1529 0.033 Uiso calc U . R 1 . .
H H49C 0.5174 0.4043 0.1039 0.033 Uiso calc U . R 1 . .
C C50 0.64765(14) 0.47666(13) 0.21279(8) 0.0179(3) Uani d . . . 1 . .
N N1 0.76695(11) 0.50724(10) 0.58597(6) 0.0149(2) Uani d . . . 1 . .

loop_
_atom_site_aniso_label
_atom_site_aniso_U_11
_atom_site_aniso_U_22
_atom_site_aniso_U_33
_atom_site_aniso_U_12
_atom_site_aniso_U_13
_atom_site_aniso_U_23
C1 0.0177(7) 0.0172(7) 0.0200(7) 0.0034(5) 0.0013(5) 0.0045(5)
C2 0.0158(6) 0.0213(7) 0.0185(7) 0.0078(5) 0.0029(5) 0.0072(6)
C3 0.0172(6) 0.0200(7) 0.0148(7) 0.0078(5) 0.0020(5) 0.0041(5)
C4 0.0145(6) 0.0175(7) 0.0158(7) 0.0065(5) 0.0023(5) 0.0039(5)
C5 0.0142(6) 0.0180(7) 0.0167(7) 0.0063(5) 0.0028(5) 0.0047(5)
C6 0.0177(7) 0.0185(7) 0.0153(7) 0.0041(5) 0.0005(5) 0.0036(5)
C7 0.0151(6) 0.0188(7) 0.0161(7) 0.0074(5) 0.0019(5) 0.0040(5)
C8 0.0183(7) 0.0215(7) 0.0147(7) 0.0063(5) 0.0022(5) 0.0057(5)
C9 0.0174(7) 0.0222(7) 0.0165(7) 0.0067(5) 0.0017(5) 0.0031(6)
C10 0.0188(7) 0.0169(7) 0.0191(7) 0.0029(5) 0.0012(5) 0.0020(5)
C11 0.0190(7) 0.0190(7) 0.0163(7) 0.0053(5) 0.0023(5) 0.0052(5)
C12 0.0146(6) 0.0180(7) 0.0157(7) 0.0063(5) 0.0023(5) 0.0044(5)
C13 0.0154(6) 0.0172(6) 0.0133(7) 0.0063(5) 0.0029(5) 0.0028(5)
C14 0.0161(6) 0.0160(6) 0.0151(7) 0.0065(5) 0.0021(5) 0.0046(5)
C15 0.0147(6) 0.0156(6) 0.0148(7) 0.0055(5) 0.0030(5) 0.0034(5)
C16 0.0140(6) 0.0162(6) 0.0139(7) 0.0055(5) 0.0011(5) 0.0023(5)
C17 0.0147(6) 0.0167(6) 0.0145(7) 0.0053(5) 0.0013(5) 0.0029(5)
C18 0.0181(7) 0.0213(7) 0.0146(7) 0.0052(5) 0.0032(5) 0.0072(5)
C19 0.0166(7) 0.0193(7) 0.0195(7) 0.0030(5) 0.0036(5) 0.0075(6)
C20 0.0148(6) 0.0159(6) 0.0166(7) 0.0053(5) 0.0014(5) 0.0038(5)
C21 0.0161(6) 0.0170(6) 0.0136(7) 0.0058(5) 0.0023(5) 0.0045(5)
C22 0.0151(6) 0.0151(6) 0.0156(7) 0.0057(5) 0.0032(5) 0.0040(5)
C23 0.0164(7) 0.0143(6) 0.0173(7) 0.0051(5) 0.0026(5) 0.0033(5)
C24 0.0143(6) 0.0152(6) 0.0160(7) 0.0057(5) 0.0028(5) 0.0037(5)
C25 0.0148(6) 0.0152(6) 0.0157(7) 0.0059(5) 0.0025(5) 0.0037(5)
C26 0.0148(6) 0.0164(6) 0.0158(7) 0.0047(5) 0.0010(5) 0.0032(5)
C27 0.0185(7) 0.0163(6) 0.0164(7) 0.0074(5) 0.0035(5) 0.0051(5)
C28 0.0166(6) 0.0158(6) 0.0191(7) 0.0035(5) 0.0045(5) 0.0066(5)
C29 0.0169(7) 0.0165(6) 0.0239(8) 0.0020(5) 0.0049(5) 0.0030(6)
C30 0.0150(6) 0.0178(7) 0.0216(8) 0.0052(5) 0.0001(5) -0.0004(5)
C31 0.0192(7) 0.0169(7) 0.0156(7) 0.0063(5) 0.0013(5) 0.0018(5)
C32 0.0158(6) 0.0127(6) 0.0175(7) 0.0044(5) 0.0041(5) 0.0024(5)
C33 0.0165(7) 0.0144(6) 0.0175(7) 0.0053(5) 0.0028(5) 0.0028(5)
C34 0.0203(7) 0.0178(7) 0.0183(7) 0.0044(5) 0.0037(5) 0.0047(5)
C35 0.0471(11) 0.0492(11) 0.0252(9) 0.0222(9) 0.0017(8) -0.0059(8)
C36 0.0278(9) 0.0485(10) 0.0221(9) 0.0020(8) -0.0031(7) 0.0002(7)
C37 0.0575(12) 0.0408(10) 0.0190(9) -0.0020(9) 0.0022(8) 0.0036(7)
C38 0.0237(7) 0.0247(7) 0.0155(8) 0.0025(6) 0.0015(6) 0.0006(6)
C39 0.0291(8) 0.0273(8) 0.0197(8) 0.0074(6) 0.0056(6) 0.0097(6)
C40 0.0281(9) 0.0519(11) 0.0264(9) -0.0065(8) 0.0048(7) 0.0138(8)
C41 0.0704(13) 0.0350(9) 0.0326(10) 0.0306(9) 0.0207(9) 0.0204(8)
C42 0.0240(7) 0.0213(7) 0.0199(8) 0.0057(6) 0.0046(6) 0.0088(6)
C43 0.0159(7) 0.0244(7) 0.0229(8) 0.0044(6) 0.0014(6) -0.0007(6)
C44 0.0269(8) 0.0230(7) 0.0207(8) -0.0033(6) -0.0069(6) 0.0053(6)
C45 0.0198(7) 0.0195(7) 0.0271(8) 0.0048(6) 0.0034(6) 0.0028(6)
C46 0.0151(6) 0.0153(6) 0.0168(7) 0.0025(5) 0.0012(5) 0.0030(5)
C47 0.0227(7) 0.0227(7) 0.0199(8) 0.0065(6) 0.0030(6) 0.0097(6)
C48 0.0266(8) 0.0300(8) 0.0201(8) 0.0123(6) 0.0084(6) 0.0092(6)
C49 0.0246(7) 0.0234(7) 0.0159(7) 0.0041(6) 0.0020(6) 0.0073(6)
C50 0.0187(7) 0.0191(7) 0.0159(7) 0.0052(5) 0.0034(5) 0.0065(5)
N1 0.0145(5) 0.0149(5) 0.0133(6) 0.0029(4) 0.0008(4) 0.0033(4)

loop_
_atom_type_symbol
_atom_type_description
_atom_type_scat_dispersion_real
_atom_type_scat_dispersion_imag
_atom_type_scat_source
C C 0.0033 0.0016 'International Tables Vol C Tables 4.2.6.8 and 6.1.1.4'
H H 0.0000 0.0000 'International Tables Vol C Tables 4.2.6.8 and 6.1.1.4'
N N 0.0061 0.0033 'International Tables Vol C Tables 4.2.6.8 and 6.1.1.4'

loop_
_geom_angle_atom_site_label_1
_geom_angle_atom_site_label_2
_geom_angle_atom_site_label_3
_geom_angle_site_symmetry_1
_geom_angle_site_symmetry_3
_geom_angle
C6 C1 C2 . . 121.04(13)
C6 C1 H1 . . 119.5
C2 C1 H1 . . 119.5
C3 C2 C1 . . 116.99(13)
C3 C2 C42 . . 122.87(13)
C1 C2 C42 . . 120.13(12)
C2 C3 C4 . . 123.19(13)
C2 C3 H3 . . 118.4
C4 C3 H3 . . 118.4
C3 C4 C5 . . 118.39(12)
C3 C4 C7 . . 121.64(12)
C5 C4 C7 . . 119.89(12)
C6 C5 C4 . . 117.66(12)
C6 C5 C13 . . 122.80(12)
C4 C5 C13 . . 119.38(12)
C1 C6 C5 . . 121.63(13)
C1 C6 H6 . . 119.2
C5 C6 H6 . . 119.2
C8 C7 C12 . . 118.18(12)
C8 C7 C4 . . 121.88(12)
C12 C7 C4 . . 119.82(12)
C9 C8 C7 . . 123.29(13)
C9 C8 H8 . . 118.4
C7 C8 H8 . . 118.4
C8 C9 C10 . . 117.08(13)
C8 C9 C38 . . 123.21(13)
C10 C9 C38 . . 119.59(12)
C11 C10 C9 . . 121.37(13)
C11 C10 H10 . . 119.3
C9 C10 H10 . . 119.3
C10 C11 C12 . . 121.76(13)
C10 C11 H11 . . 119.1
C12 C11 H11 . . 119.1
C11 C12 C7 . . 118.00(12)
C11 C12 C14 . . 123.29(12)
C7 C12 C14 . . 118.07(12)
C14 C13 C15 . . 107.38(12)
C14 C13 C5 . . 118.08(12)
C15 C13 C5 . . 134.52(12)
C13 C14 N1 . . 108.56(11)
C13 C14 C12 . . 121.65(12)
N1 C14 C12 . . 128.39(12)
C16 C15 C13 . . 105.51(11)
C16 C15 C17 . . 116.87(12)
C13 C15 C17 . . 137.52(12)
N1 C16 C15 . . 111.15(12)
N1 C16 C24 . . 122.80(12)
C15 C16 C24 . . 125.98(12)
C18 C17 C22 . . 117.43(12)
C18 C17 C15 . . 123.29(12)
C22 C17 C15 . . 119.21(12)
C19 C18 C17 . . 121.87(13)
C19 C18 H18 . . 119.1
C17 C18 H18 . . 119.1
C18 C19 C20 . . 121.44(13)
C18 C19 H19 . . 119.3
C20 C19 H19 . . 119.3
C21 C20 C19 . . 117.06(12)
C21 C20 C46 . . 123.43(12)
C19 C20 C46 . . 119.47(12)
C20 C21 C22 . . 123.15(13)
C20 C21 H21 . . 118.4
C22 C21 H21 . . 118.4
C21 C22 C17 . . 118.47(12)
C21 C22 C25 . . 120.74(12)
C17 C22 C25 . . 120.79(12)
C28 C23 C24 . . 118.06(12)
C28 C23 C33 . . 124.20(12)
C24 C23 C33 . . 117.08(12)
C16 C24 C25 . . 118.24(12)
C16 C24 C23 . . 119.62(12)
C25 C24 C23 . . 121.96(12)
C26 C25 C24 . . 117.27(12)
C26 C25 C22 . . 124.43(12)
C24 C25 C22 . . 118.28(12)
C27 C26 C25 . . 121.97(12)
C27 C26 H26 . . 119.0
C25 C26 H26 . . 119.0
C26 C27 C28 . . 118.75(12)
C26 C27 C50 . . 122.55(12)
C28 C27 C50 . . 118.54(12)
C23 C28 C27 . . 121.96(12)
C23 C28 H28 . . 119.0
C27 C28 H28 . . 119.0
C34 C29 C30 . . 119.31(13)
C34 C29 H29 . . 120.3
C30 C29 H29 . . 120.3
C31 C30 C29 . . 120.22(12)
C31 C30 H30 . . 119.9
C29 C30 H30 . . 119.9
C30 C31 C32 . . 120.39(13)
C30 C31 H31 . . 119.8
C32 C31 H31 . . 119.8
C31 C32 C33 . . 120.08(12)
C31 C32 N1 . . 121.27(12)
C33 C32 N1 . . 118.40(12)
C34 C33 C32 . . 117.27(12)
C34 C33 C23 . . 121.22(12)
C32 C33 C23 . . 121.05(12)
C29 C34 C33 . . 122.23(13)
C29 C34 H34 . . 118.9
C33 C34 H34 . . 118.9
C38 C35 H35A . . 109.5
C38 C35 H35B . . 109.5
H35A C35 H35B . . 109.5
C38 C35 H35C . . 109.5
H35A C35 H35C . . 109.5
H35B C35 H35C . . 109.5
C38 C36 H36A . . 109.5
C38 C36 H36B . . 109.5
H36A C36 H36B . . 109.5
C38 C36 H36C . . 109.5
H36A C36 H36C . . 109.5
H36B C36 H36C . . 109.5
C38 C37 H37A . . 109.5
C38 C37 H37B . . 109.5
H37A C37 H37B . . 109.5
C38 C37 H37C . . 109.5
H37A C37 H37C . . 109.5
H37B C37 H37C . . 109.5
C36 C38 C37 . . 108.43(14)
C36 C38 C9 . . 109.53(12)
C37 C38 C9 . . 112.77(12)
C36 C38 C35 . . 109.35(14)
C37 C38 C35 . . 108.22(15)
C9 C38 C35 . . 108.50(12)
C42 C39 H39A . . 109.5
C42 C39 H39B . . 109.5
H39A C39 H39B . . 109.5
C42 C39 H39C . . 109.5
H39A C39 H39C . . 109.5
H39B C39 H39C . . 109.5
C42 C40 H40A . . 109.5
C42 C40 H40B . . 109.5
H40A C40 H40B . . 109.5
C42 C40 H40C . . 109.5
H40A C40 H40C . . 109.5
H40B C40 H40C . . 109.5
C42 C41 H41A . . 109.5
C42 C41 H41B . . 109.5
H41A C41 H41B . . 109.5
C42 C41 H41C . . 109.5
H41A C41 H41C . . 109.5
H41B C41 H41C . . 109.5
C41 C42 C39 . . 108.94(13)
C41 C42 C2 . . 109.75(12)
C39 C42 C2 . . 112.54(12)
C41 C42 C40 . . 109.46(14)
C39 C42 C40 . . 107.09(13)
C2 C42 C40 . . 108.99(12)
C46 C43 H43A . . 109.5
C46 C43 H43B . . 109.5
H43A C43 H43B . . 109.5
C46 C43 H43C . . 109.5
H43A C43 H43C . . 109.5
H43B C43 H43C . . 109.5
C46 C44 H44A . . 109.5
C46 C44 H44B . . 109.5
H44A C44 H44B . . 109.5
C46 C44 H44C . . 109.5
H44A C44 H44C . . 109.5
H44B C44 H44C . . 109.5
C46 C45 H45A . . 109.5
C46 C45 H45B . . 109.5
H45A C45 H45B . . 109.5
C46 C45 H45C . . 109.5
H45A C45 H45C . . 109.5
H45B C45 H45C . . 109.5
C44 C46 C20 . . 112.90(11)
C44 C46 C45 . . 107.84(12)
C20 C46 C45 . . 107.68(11)
C44 C46 C43 . . 108.00(11)
C20 C46 C43 . . 110.57(11)
C45 C46 C43 . . 109.79(11)
C50 C47 H47A . . 109.5
C50 C47 H47B . . 109.5
H47A C47 H47B . . 109.5
C50 C47 H47C . . 109.5
H47A C47 H47C . . 109.5
H47B C47 H47C . . 109.5
C50 C48 H48A . . 109.5
C50 C48 H48B . . 109.5
H48A C48 H48B . . 109.5
C50 C48 H48C . . 109.5
H48A C48 H48C . . 109.5
H48B C48 H48C . . 109.5
C50 C49 H49A . . 109.5
C50 C49 H49B . . 109.5
H49A C49 H49B . . 109.5
C50 C49 H49C . . 109.5
H49A C49 H49C . . 109.5
H49B C49 H49C . . 109.5
C49 C50 C27 . . 112.53(11)
C49 C50 C47 . . 108.06(11)
C27 C50 C47 . . 110.13(11)
C49 C50 C48 . . 108.60(12)
C27 C50 C48 . . 108.27(11)
C47 C50 C48 . . 109.20(11)
C16 N1 C14 . . 106.83(10)
C16 N1 C32 . . 118.83(11)
C14 N1 C32 . . 131.83(11)

loop_
_geom_bond_atom_site_label_1
_geom_bond_atom_site_label_2
_geom_bond_site_symmetry_2
_geom_bond_distance
C1 C6 . 1.374(2)
C1 C2 . 1.411(2)
C1 H1 . 0.95
C2 C3 . 1.380(2)
C2 C42 . 1.5324(19)
C3 C4 . 1.410(2)
C3 H3 . 0.95
C4 C5 . 1.4176(19)
C4 C7 . 1.4654(19)
C5 C6 . 1.4099(19)
C5 C13 . 1.4519(19)
C6 H6 . 0.95
C7 C8 . 1.4127(19)
C7 C12 . 1.4190(19)
C8 C9 . 1.380(2)
C8 H8 . 0.95
C9 C10 . 1.410(2)
C9 C38 . 1.5322(19)
C10 C11 . 1.368(2)
C10 H10 . 0.95
C11 C12 . 1.4091(19)
C11 H11 . 0.95
C12 C14 . 1.4396(19)
C13 C14 . 1.3995(19)
C13 C15 . 1.4436(19)
C14 N1 . 1.4009(18)
C15 C16 . 1.3849(19)
C15 C17 . 1.4511(18)
C16 N1 . 1.3848(17)
C16 C24 . 1.404(2)
C17 C18 . 1.4120(19)
C17 C22 . 1.4262(19)
C18 C19 . 1.3735(19)
C18 H18 . 0.95
C19 C20 . 1.408(2)
C19 H19 . 0.95
C20 C21 . 1.3837(19)
C20 C46 . 1.5341(18)
C21 C22 . 1.4151(18)
C21 H21 . 0.95
C22 C25 . 1.4751(18)
C23 C28 . 1.383(2)
C23 C24 . 1.4159(18)
C23 C33 . 1.4752(18)
C24 C25 . 1.4153(18)
C25 C26 . 1.405(2)
C26 C27 . 1.3953(19)
C26 H26 . 0.95
C27 C28 . 1.4050(19)
C27 C50 . 1.5373(19)
C28 H28 . 0.95
C29 C34 . 1.381(2)
C29 C30 . 1.390(2)
C29 H29 . 0.95
C30 C31 . 1.385(2)
C30 H30 . 0.95
C31 C32 . 1.4003(19)
C31 H31 . 0.95
C32 C33 . 1.412(2)
C32 N1 . 1.4191(17)
C33 C34 . 1.4074(19)
C34 H34 . 0.95
C35 C38 . 1.536(2)
C35 H35A . 0.98
C35 H35B . 0.98
C35 H35C . 0.98
C36 C38 . 1.525(2)
C36 H36A . 0.98
C36 H36B . 0.98
C36 H36C . 0.98
C37 C38 . 1.526(2)
C37 H37A . 0.98
C37 H37B . 0.98
C37 H37C . 0.98
C39 C42 . 1.531(2)
C39 H39A . 0.98
C39 H39B . 0.98
C39 H39C . 0.98
C40 C42 . 1.541(2)
C40 H40A . 0.98
C40 H40B . 0.98
C40 H40C . 0.98
C41 C42 . 1.522(2)
C41 H41A . 0.98
C41 H41B . 0.98
C41 H41C . 0.98
C43 C46 . 1.5396(19)
C43 H43A . 0.98
C43 H43B . 0.98
C43 H43C . 0.98
C44 C46 . 1.528(2)
C44 H44A . 0.98
C44 H44B . 0.98
C44 H44C . 0.98
C45 C46 . 1.5383(19)
C45 H45A . 0.98
C45 H45B . 0.98
C45 H45C . 0.98
C47 C50 . 1.5391(19)
C47 H47A . 0.98
C47 H47B . 0.98
C47 H47C . 0.98
C48 C50 . 1.5420(19)
C48 H48A . 0.98
C48 H48B . 0.98
C48 H48C . 0.98
C49 C50 . 1.5332(19)
C49 H49A . 0.98
C49 H49B . 0.98
C49 H49C . 0.98
